data_1005013
loop_
_publ_author_name
'Vennos, D A'
'DiSalvo, F J'

_publ_section_title
;
Synthesis and characterization of a new ternary nitride, Ca~3~VN~3~
;
_journal_coden_ASTM JSSCBI
_journal_name_full 'Journal of Solid State Chemistry'
_journal_page_first 401
_journal_page_last 401
_journal_paper_doi 10.1016/0022-4596(92)90118-F
_journal_volume 100
_journal_year 1992
_chemical_formula_structural 'Ca3 (V N3)'
_chemical_formula_sum 'Ca3 N3 V'
_chemical_name_systematic 'Tricalcium trinitridovanadate(III)'
_space_group_IT_number 63
_symmetry_cell_setting orthorhombic
_symmetry_Int_Tables_number 63
_symmetry_space_group_name_Hall '-C 2c 2'
_symmetry_space_group_name_H-M 'C m c m'
_cell_angle_alpha 90
_cell_angle_beta 90
_cell_angle_gamma 90
_cell_formula_units_Z 4
_cell_length_a 8.544
_cell_length_b 10.38
_cell_length_c 5.064
_cell_volume 449.1
_refine_ls_R_factor_all 0.032
_cod_database_code 1005013

loop_
_symmetry_equiv_pos_as_xyz
x,y,z
x,-y,-z
x,y,1/2-z
x,-y,1/2+z
-x,-y,-z
-x,y,z
-x,-y,1/2+z
-x,y,1/2-z
1/2+x,1/2+y,z
1/2+x,1/2-y,-z
1/2+x,1/2+y,1/2-z
1/2+x,1/2-y,1/2+z
1/2-x,1/2-y,-z
1/2-x,1/2+y,z
1/2-x,1/2-y,1/2+z
1/2-x,1/2+y,1/2-z

loop_
_atom_site_label
_atom_site_type_symbol
_atom_site_symmetry_multiplicity
_atom_site_Wyckoff_symbol
_atom_site_fract_x
_atom_site_fract_y
_atom_site_fract_z
_atom_site_occupancy
_atom_site_attached_hydrogens
_atom_site_calc_flag
V1 V3+ 4 c 0. 0.3028 0.25 1. 0 d
N1 N3- 4 c 0. 0.127 0.25 1. 0 d
N2 N3- 8 g 0.8079 0.3747 0.25 1. 0 d
Ca1 Ca2+ 4 c 0. 0.1085 0.75 1. 0 d
Ca2 Ca2+ 8 g 0.2139 0.3841 0.75 1. 0 d

loop_
_atom_type_symbol
_atom_type_oxidation_number
V3+ 3.000
N3- -3.000
Ca2+ 2.000
